data_4087588
loop_
_publ_author_name
'Parker, Kyle D. J.'
'Nied, Dominik'
'Fryzuk, Michael D.'

_publ_section_title
;
 Hydrogenolysis of Tantalum Hydrocarbyl Complexes: Intermediates on the
 Road to a Dinuclear Tantalum Tetrahydride Derivative
;
_journal_issue 14
_journal_name_full Organometallics
_journal_page_first 3546
_journal_paper_doi 10.1021/acs.organomet.5b00344
_journal_volume 34
_journal_year 2015
_chemical_formula_moiety 'C46 H59 N2 P Si2 Ta'
_chemical_formula_sum 'C46 H59 N2 P Si2 Ta'
_chemical_formula_weight 908.05
_space_group_crystal_system triclinic
_space_group_IT_number 2
_space_group_name_Hall '-P 1'
_space_group_name_H-M_alt 'P -1'
_atom_sites_solution_hydrogens geom
_audit_creation_date 2015-04-24
_audit_creation_method
;
Olex2 1.2
(compiled 2015.01.26 svn.r3150 for OlexSys, GUI svn.r4998)
;
_cell_angle_alpha 83.5460(9)
_cell_angle_beta 89.9168(9)
_cell_angle_gamma 78.3662(9)
_cell_formula_units_Z 2
_cell_length_a 11.2627(5)
_cell_length_b 12.3980(5)
_cell_length_c 18.6084(8)
_cell_measurement_temperature 100(2)
_cell_measurement_theta_max 25.37
_cell_measurement_theta_min 1.85
_cell_volume 2528.27(19)
_computing_molecular_graphics 'Olex2 (Dolomanov et al., 2009)'
_computing_publication_material 'Olex2 (Dolomanov et al., 2009)'
_computing_structure_refinement 'XL (Sheldrick, 2008)'
_diffrn_ambient_temperature 100.15
_diffrn_measured_fraction_theta_full 0.997
_diffrn_measured_fraction_theta_max 0.986
_diffrn_radiation_type MoK\a
_diffrn_radiation_wavelength 0.71073
_diffrn_reflns_av_unetI/netI 0.0328
_diffrn_reflns_Laue_measured_fraction_full 0.997
_diffrn_reflns_Laue_measured_fraction_max 0.986
_diffrn_reflns_limit_h_max 13
_diffrn_reflns_limit_h_min -13
_diffrn_reflns_limit_k_max 14
_diffrn_reflns_limit_k_min -14
_diffrn_reflns_limit_l_max 22
_diffrn_reflns_limit_l_min -22
_diffrn_reflns_number 9148
_diffrn_reflns_point_group_measured_fraction_full 0.997
_diffrn_reflns_point_group_measured_fraction_max 0.986
_diffrn_reflns_theta_full 25.242
_diffrn_reflns_theta_max 25.368
_diffrn_reflns_theta_min 1.846
_exptl_absorpt_coefficient_mu 2.281
_exptl_absorpt_correction_T_max 0.7960
_exptl_absorpt_correction_T_min 0.6620
_exptl_absorpt_correction_type multi-scan
_exptl_crystal_density_diffrn 1.193
_exptl_crystal_description needles
_exptl_crystal_F_000 930
_exptl_crystal_size_max 0.35
_exptl_crystal_size_mid 0.30
_exptl_crystal_size_min 0.10
_refine_diff_density_max 0.783
_refine_diff_density_min -0.886
_refine_diff_density_rms 0.078
_refine_ls_extinction_method none
_refine_ls_goodness_of_fit_ref 1.056
_refine_ls_hydrogen_treatment constr
_refine_ls_matrix_type full
_refine_ls_number_parameters 483
_refine_ls_number_reflns 9148
_refine_ls_number_restraints 468
_refine_ls_restrained_S_all 1.035
_refine_ls_R_factor_all 0.0278
_refine_ls_R_factor_gt 0.0228
_refine_ls_shift/su_max 0.001
_refine_ls_shift/su_mean 0.000
_refine_ls_structure_factor_coef Fsqd
_refine_ls_weighting_details 'w=1/[\s^2^(Fo^2^)+(0.0317P)^2^+0.5571P] where P=(Fo^2^+2Fc^2^)/3'
_refine_ls_weighting_scheme calc
_refine_ls_wR_factor_gt 0.0564
_refine_ls_wR_factor_ref 0.0579
_reflns_Friedel_coverage 0.000
_reflns_number_gt 8248
_reflns_number_total 9148
_reflns_threshold_expression 'I > 2\s(I)'
_cod_data_source_file om5b00344_si_002.cif
_cod_data_source_block mo_mf906_0m
_cod_original_cell_volume 2528.25(30)
_cod_database_code 4087588
_shelx_space_group_comment
;
The symmetry employed for this shelxl refinement is uniquely defined
by the following loop, which should always be used as a source of
symmetry information in preference to the above space-group names.
They are only intended as comments.
;
_olex2_refinement_description
;
1. Fixed Uiso
 At 1.2 times of:
  All C(H) groups
 At 1.5 times of:
  All C(H,H,H) groups
2. Rigid body (RIGU) restrains
 All non-hydrogen atoms
 with sigma for 1-2 distances of 0.004 and sigma for 1-3 distances of 0.004
3.a Ternary CH refined with riding coordinates:
 C39(H39), C43(H43)
3.b Aromatic/amide H refined with riding coordinates:
 C02(H02), C03(H03), C04(H04), C05(H05), C06(H06), C08(H08), C10(H10),
 C11(H11), C16(H16), C18(H18), C25(H25), C27(H27), C33(H33), C34(H34), C36(H36)
3.c Idealised Me refined as rotating group:
 C13(H13A,H13B,H13C), C20(H20A,H20B,H20C), C21(H21A,H21B,H21C), C22(H22A,H22B,
 H22C), C29(H29A,H29B,H29C), C30(H30A,H30B,H30C), C31(H31A,H31B,H31C), C38(H38A,
 H38B,H38C), C40(H40A,H40B,H40C), C41(H41A,H41B,H41C), C42(H42A,H42B,H42C),
 C44(H44A,H44B,H44C), C45(H45A,H45B,H45C), C46(H46A,H46B,H46C)
;
_shelx_shelxl_version_number 2014/7
_olex2_submission_special_instructions 'No special instructions were received'

loop_
_space_group_symop_operation_xyz
'x, y, z'
'-x, -y, -z'

loop_
_atom_site_label
_atom_site_type_symbol
_atom_site_fract_x
_atom_site_fract_y
_atom_site_fract_z
_atom_site_U_iso_or_equiv
_atom_site_adp_type
_atom_site_occupancy
_atom_site_site_symmetry_order
_atom_site_calc_flag
_atom_site_refinement_flags_posn
_atom_site_refinement_flags_adp
Ta01 Ta 0.22018(2) 0.20796(2) 0.24334(2) 0.01508(4) Uani 1 1 d . U
P01 P 0.26588(6) 0.28878(5) 0.10845(4) 0.01367(14) Uani 1 1 d . U
Si01 Si 0.11900(8) 0.24482(6) 0.42169(4) 0.02321(18) Uani 1 1 d . U
Si02 Si 0.10842(8) 0.50933(6) 0.24464(4) 0.02418(18) Uani 1 1 d . U
N01 N 0.4050(2) 0.17005(18) 0.23555(12) 0.0181(5) Uani 1 1 d . U
N02 N 0.1031(2) 0.16426(17) 0.17507(12) 0.0162(5) Uani 1 1 d . U
C01 C 0.2721(2) 0.4219(2) 0.05766(14) 0.0159(5) Uani 1 1 d . U
C02 C 0.3731(3) 0.4686(2) 0.06343(15) 0.0206(6) Uani 1 1 d . U
H02 H 0.4429 0.4276 0.0899 0.025 Uiso 1 1 calc R .
C03 C 0.3730(3) 0.5752(2) 0.03072(15) 0.0230(6) Uani 1 1 d . U
H03 H 0.4425 0.6068 0.0350 0.028 Uiso 1 1 calc R .
C04 C 0.2717(3) 0.6353(2) -0.00810(15) 0.0230(6) Uani 1 1 d . U
H04 H 0.2719 0.7079 -0.0306 0.028 Uiso 1 1 calc R .
C05 C 0.1705(3) 0.5900(2) -0.01416(16) 0.0236(6) Uani 1 1 d . U
H05 H 0.1008 0.6317 -0.0404 0.028 Uiso 1 1 calc R .
C06 C 0.1706(3) 0.4837(2) 0.01796(15) 0.0195(6) Uani 1 1 d . U
H06 H 0.1011 0.4524 0.0130 0.023 Uiso 1 1 calc R .
C07 C 0.1647(2) 0.2300(2) 0.05650(14) 0.0151(5) Uani 1 1 d . U
C08 C 0.1587(2) 0.2350(2) -0.01900(14) 0.0170(6) Uani 1 1 d . U
H08 H 0.2117 0.2726 -0.0471 0.020 Uiso 1 1 calc R .
C09 C 0.0777(2) 0.1866(2) -0.05408(15) 0.0189(6) Uani 1 1 d . U
C10 C -0.0003(3) 0.1349(2) -0.01048(15) 0.0204(6) Uani 1 1 d . U
H10 H -0.0590 0.1036 -0.0330 0.024 Uiso 1 1 calc R .
C11 C 0.0044(2) 0.1274(2) 0.06412(15) 0.0195(6) Uani 1 1 d . U
H11 H -0.0499 0.0908 0.0918 0.023 Uiso 1 1 calc R .
C12 C 0.0888(2) 0.1733(2) 0.09922(14) 0.0150(5) Uani 1 1 d . U
C13 C 0.0742(3) 0.1878(2) -0.13484(15) 0.0246(6) Uani 1 1 d . U
H13A H -0.0048 0.2294 -0.1542 0.037 Uiso 1 1 calc GR .
H13B H 0.0866 0.1116 -0.1471 0.037 Uiso 1 1 calc GR .
H13C H 0.1385 0.2233 -0.1560 0.037 Uiso 1 1 calc GR .
C14 C 0.0353(2) 0.0937(2) 0.21827(14) 0.0162(5) Uani 1 1 d . U
C15 C -0.0836(2) 0.1355(2) 0.23980(14) 0.0183(6) Uani 1 1 d . U
C16 C -0.1419(2) 0.0659(2) 0.28438(14) 0.0179(6) Uani 1 1 d . U
H16 H -0.2218 0.0934 0.2994 0.021 Uiso 1 1 calc R .
C17 C -0.0861(3) -0.0431(2) 0.30752(14) 0.0180(6) Uani 1 1 d . U
C18 C 0.0298(3) -0.0832(2) 0.28409(14) 0.0186(6) Uani 1 1 d . U
H18 H 0.0681 -0.1578 0.2996 0.022 Uiso 1 1 calc R .
C19 C 0.0916(2) -0.0177(2) 0.23868(14) 0.0171(6) Uani 1 1 d . U
C20 C -0.1500(3) 0.2510(2) 0.21413(16) 0.0255(7) Uani 1 1 d . U
H20A H -0.0933 0.2934 0.1905 0.038 Uiso 1 1 calc GR .
H20B H -0.1857 0.2872 0.2555 0.038 Uiso 1 1 calc GR .
H20C H -0.2145 0.2478 0.1796 0.038 Uiso 1 1 calc GR .
C21 C -0.1524(3) -0.1160(2) 0.35626(16) 0.0264(7) Uani 1 1 d . U
H21A H -0.1832 -0.0778 0.3979 0.040 Uiso 1 1 calc GR .
H21B H -0.0966 -0.1856 0.3732 0.040 Uiso 1 1 calc GR .
H21C H -0.2203 -0.1319 0.3293 0.040 Uiso 1 1 calc GR .
C22 C 0.2127(3) -0.0675(2) 0.21021(16) 0.0238(6) Uani 1 1 d . U
H22A H 0.2044 -0.0740 0.1585 0.036 Uiso 1 1 calc GR .
H22B H 0.2424 -0.1412 0.2364 0.036 Uiso 1 1 calc GR .
H22C H 0.2704 -0.0198 0.2171 0.036 Uiso 1 1 calc GR .
C23 C 0.4809(3) 0.1637(2) 0.29901(14) 0.0226(6) Uani 1 1 d . U
C24 C 0.5097(3) 0.0667(3) 0.34804(16) 0.0299(7) Uani 1 1 d . U
C25 C 0.5785(3) 0.0694(3) 0.41004(16) 0.0374(8) Uani 1 1 d . U
H25 H 0.5968 0.0046 0.4438 0.045 Uiso 1 1 calc R .
C26 C 0.6211(3) 0.1617(3) 0.42444(17) 0.0383(8) Uani 1 1 d . U
C27 C 0.5956(3) 0.2543(3) 0.37361(16) 0.0324(7) Uani 1 1 d . U
H27 H 0.6258 0.3182 0.3819 0.039 Uiso 1 1 calc R .
C28 C 0.5272(3) 0.2573(2) 0.31052(15) 0.0233(6) Uani 1 1 d . U
C29 C 0.4714(3) -0.0389(3) 0.33380(19) 0.0384(8) Uani 1 1 d . U
H29A H 0.3861 -0.0344 0.3462 0.058 Uiso 1 1 calc GR .
H29B H 0.5216 -0.1019 0.3634 0.058 Uiso 1 1 calc GR .
H29C H 0.4815 -0.0490 0.2825 0.058 Uiso 1 1 calc GR .
C30 C 0.6950(4) 0.1607(4) 0.49267(19) 0.0584(12) Uani 1 1 d . U
H30A H 0.6406 0.1717 0.5335 0.088 Uiso 1 1 calc GR .
H30B H 0.7405 0.2206 0.4862 0.088 Uiso 1 1 calc GR .
H30C H 0.7517 0.0893 0.5023 0.088 Uiso 1 1 calc GR .
C31 C 0.5078(3) 0.3579(2) 0.25534(16) 0.0248(6) Uani 1 1 d . U
H31A H 0.5614 0.3429 0.2145 0.037 Uiso 1 1 calc GR .
H31B H 0.5261 0.4209 0.2775 0.037 Uiso 1 1 calc GR .
H31C H 0.4232 0.3753 0.2380 0.037 Uiso 1 1 calc GR .
C32 C 0.4682(2) 0.1511(2) 0.17057(14) 0.0167(6) Uani 1 1 d . U
C33 C 0.5839(3) 0.0829(2) 0.16964(15) 0.0209(6) Uani 1 1 d . U
H33 H 0.6242 0.0500 0.2139 0.025 Uiso 1 1 calc R .
C34 C 0.6395(2) 0.0631(2) 0.10492(15) 0.0209(6) Uani 1 1 d . U
H34 H 0.7173 0.0157 0.1061 0.025 Uiso 1 1 calc R .
C35 C 0.5866(2) 0.1095(2) 0.03805(15) 0.0186(6) Uani 1 1 d . U
C36 C 0.4735(2) 0.1794(2) 0.03887(15) 0.0166(6) Uani 1 1 d . U
H36 H 0.4354 0.2134 -0.0058 0.020 Uiso 1 1 calc R .
C37 C 0.4141(2) 0.2014(2) 0.10323(14) 0.0136(5) Uani 1 1 d . U
C38 C 0.6474(3) 0.0851(2) -0.03185(15) 0.0241(6) Uani 1 1 d . U
H38A H 0.6653 0.1534 -0.0572 0.036 Uiso 1 1 calc GR .
H38B H 0.5936 0.0554 -0.0622 0.036 Uiso 1 1 calc GR .
H38C H 0.7231 0.0304 -0.0217 0.036 Uiso 1 1 calc GR .
C39 C 0.1856(3) 0.3695(2) 0.28423(15) 0.0204(6) Uani 1 1 d . U
H39 H 0.2558 0.3754 0.3153 0.024 Uiso 1 1 calc R .
C40 C -0.0060(3) 0.4996(3) 0.17367(18) 0.0325(7) Uani 1 1 d . U
H40A H 0.0250 0.4360 0.1473 0.049 Uiso 1 1 calc GR .
H40B H -0.0209 0.5677 0.1399 0.049 Uiso 1 1 calc GR .
H40C H -0.0820 0.4900 0.1968 0.049 Uiso 1 1 calc GR .
C41 C 0.2201(3) 0.5934(2) 0.20722(18) 0.0322(7) Uani 1 1 d . U
H41A H 0.2905 0.5805 0.2403 0.048 Uiso 1 1 calc GR .
H41B H 0.1818 0.6722 0.2019 0.048 Uiso 1 1 calc GR .
H41C H 0.2465 0.5713 0.1599 0.048 Uiso 1 1 calc GR .
C42 C 0.0239(4) 0.5868(3) 0.31594(18) 0.0433(9) Uani 1 1 d . U
H42A H -0.0341 0.5447 0.3383 0.065 Uiso 1 1 calc GR .
H42B H -0.0198 0.6595 0.2939 0.065 Uiso 1 1 calc GR .
H42C H 0.0813 0.5968 0.3529 0.065 Uiso 1 1 calc GR .
C43 C 0.1140(3) 0.2926(2) 0.32384(15) 0.0214(6) Uani 1 1 d . U
H43 H 0.0275 0.3143 0.3066 0.026 Uiso 1 1 calc R .
C44 C 0.0253(4) 0.3543(3) 0.47169(19) 0.0528(11) Uani 1 1 d . U
H44A H 0.0577 0.4223 0.4640 0.079 Uiso 1 1 calc GR .
H44B H 0.0282 0.3283 0.5235 0.079 Uiso 1 1 calc GR .
H44C H -0.0588 0.3695 0.4537 0.079 Uiso 1 1 calc GR .
C45 C 0.0506(3) 0.1199(3) 0.43682(17) 0.0328(7) Uani 1 1 d . U
H45A H -0.0332 0.1382 0.4182 0.049 Uiso 1 1 calc GR .
H45B H 0.0515 0.0951 0.4887 0.049 Uiso 1 1 calc GR .
H45C H 0.0975 0.0607 0.4115 0.049 Uiso 1 1 calc GR .
C46 C 0.2777(3) 0.2167(3) 0.45889(16) 0.0329(7) Uani 1 1 d . U
H46A H 0.3242 0.1496 0.4412 0.049 Uiso 1 1 calc GR .
H46B H 0.2764 0.2061 0.5119 0.049 Uiso 1 1 calc GR .
H46C H 0.3156 0.2797 0.4431 0.049 Uiso 1 1 calc GR .

loop_
_atom_site_aniso_label
_atom_site_aniso_U_11
_atom_site_aniso_U_22
_atom_site_aniso_U_33
_atom_site_aniso_U_23
_atom_site_aniso_U_13
_atom_site_aniso_U_12
Ta01 0.01904(7) 0.01183(6) 0.01253(6) 0.00073(4) 0.00653(4) 0.00002(4)
P01 0.0147(3) 0.0124(3) 0.0130(3) 0.0003(3) 0.0040(3) -0.0015(3)
Si01 0.0324(5) 0.0191(4) 0.0163(4) -0.0009(3) 0.0106(3) -0.0016(3)
Si02 0.0340(5) 0.0141(4) 0.0217(4) -0.0007(3) 0.0112(4) 0.0011(3)
N01 0.0192(12) 0.0191(12) 0.0121(11) 0.0030(9) 0.0044(9) 0.0023(9)
N02 0.0184(12) 0.0121(11) 0.0171(11) 0.0019(9) 0.0069(9) -0.0028(9)
C01 0.0206(14) 0.0133(13) 0.0127(13) -0.0006(10) 0.0054(10) -0.0015(10)
C02 0.0213(15) 0.0215(14) 0.0175(14) 0.0019(11) 0.0006(11) -0.0033(11)
C03 0.0255(16) 0.0217(15) 0.0241(15) -0.0008(12) 0.0031(12) -0.0111(12)
C04 0.0336(16) 0.0135(14) 0.0220(15) 0.0007(11) 0.0072(12) -0.0066(12)
C05 0.0256(16) 0.0181(14) 0.0238(15) 0.0010(11) -0.0008(12) 0.0014(12)
C06 0.0193(14) 0.0182(14) 0.0208(14) -0.0006(11) 0.0042(11) -0.0044(11)
C07 0.0153(13) 0.0084(12) 0.0195(13) -0.0003(10) 0.0033(10) 0.0021(10)
C08 0.0212(14) 0.0129(13) 0.0150(13) 0.0007(10) 0.0024(11) -0.0002(11)
C09 0.0221(14) 0.0129(13) 0.0190(14) -0.0008(10) -0.0004(11) 0.0023(11)
C10 0.0230(15) 0.0112(14) 0.0251(15) -0.0007(11) -0.0022(12) -0.0001(11)
C11 0.0188(14) 0.0114(13) 0.0271(15) 0.0009(11) 0.0026(11) -0.0016(11)
C12 0.0163(13) 0.0084(12) 0.0174(13) 0.0002(10) 0.0031(10) 0.0031(10)
C13 0.0326(17) 0.0188(15) 0.0197(15) -0.0004(11) -0.0042(12) -0.0001(12)
C14 0.0209(14) 0.0167(13) 0.0115(13) 0.0003(10) 0.0023(10) -0.0062(10)
C15 0.0212(14) 0.0192(14) 0.0151(14) -0.0026(11) 0.0027(11) -0.0051(11)
C16 0.0185(14) 0.0223(14) 0.0138(13) -0.0030(11) 0.0021(11) -0.0057(11)
C17 0.0268(15) 0.0190(14) 0.0106(13) -0.0017(10) 0.0022(11) -0.0101(11)
C18 0.0296(15) 0.0117(13) 0.0152(13) -0.0017(10) 0.0035(11) -0.0057(11)
C19 0.0231(14) 0.0141(13) 0.0141(13) -0.0031(10) 0.0036(11) -0.0032(11)
C20 0.0214(16) 0.0243(16) 0.0279(16) 0.0034(12) 0.0054(13) -0.0018(12)
C21 0.0313(17) 0.0240(16) 0.0253(16) 0.0004(12) 0.0095(13) -0.0105(13)
C22 0.0274(16) 0.0180(15) 0.0255(16) -0.0028(12) 0.0098(12) -0.0033(12)
C23 0.0220(15) 0.0277(15) 0.0120(13) 0.0018(11) 0.0045(11) 0.0069(12)
C24 0.0251(16) 0.0335(17) 0.0213(15) 0.0108(12) 0.0107(12) 0.0095(13)
C25 0.0295(18) 0.051(2) 0.0169(15) 0.0158(14) 0.0071(13) 0.0146(15)
C26 0.0281(18) 0.061(2) 0.0156(15) 0.0004(14) 0.0027(13) 0.0120(15)
C27 0.0265(17) 0.048(2) 0.0195(15) -0.0083(13) 0.0035(13) 0.0020(14)
C28 0.0220(15) 0.0284(16) 0.0159(14) -0.0023(11) 0.0032(11) 0.0030(12)
C29 0.0339(19) 0.0272(17) 0.043(2) 0.0171(15) 0.0096(15) 0.0081(14)
C30 0.045(2) 0.097(3) 0.0217(18) -0.0006(19) -0.0074(16) 0.009(2)
C31 0.0219(16) 0.0256(16) 0.0252(16) -0.0024(12) 0.0015(12) -0.0008(12)
C32 0.0182(14) 0.0163(13) 0.0160(13) -0.0022(10) 0.0056(10) -0.0041(10)
C33 0.0209(14) 0.0198(14) 0.0193(14) 0.0013(11) 0.0014(11) 0.0004(11)
C34 0.0160(14) 0.0198(14) 0.0266(15) -0.0054(11) 0.0041(11) -0.0011(11)
C35 0.0205(14) 0.0170(14) 0.0210(14) -0.0056(11) 0.0083(11) -0.0080(11)
C36 0.0178(14) 0.0154(13) 0.0178(14) -0.0013(10) 0.0044(11) -0.0067(10)
C37 0.0138(13) 0.0127(13) 0.0143(13) -0.0008(10) 0.0028(10) -0.0030(10)
C38 0.0235(16) 0.0255(16) 0.0235(15) -0.0094(12) 0.0080(12) -0.0019(12)
C39 0.0269(15) 0.0150(13) 0.0175(14) -0.0015(11) 0.0071(12) -0.0007(11)
C40 0.0341(18) 0.0216(16) 0.0369(19) 0.0033(13) 0.0082(14) 0.0022(13)
C41 0.045(2) 0.0169(15) 0.0334(18) 0.0001(13) 0.0111(15) -0.0045(14)
C42 0.068(3) 0.0218(17) 0.0333(19) 0.0008(14) 0.0239(17) 0.0059(16)
C43 0.0267(16) 0.0165(14) 0.0182(14) -0.0024(11) 0.0069(12) 0.0025(11)
C44 0.086(3) 0.034(2) 0.0256(18) 0.0016(15) 0.0276(19) 0.0150(19)
C45 0.040(2) 0.0387(19) 0.0207(16) 0.0048(13) 0.0052(14) -0.0163(15)
C46 0.0399(19) 0.043(2) 0.0171(16) -0.0014(14) 0.0029(13) -0.0138(15)

loop_
_atom_type_symbol
_atom_type_description
_atom_type_scat_dispersion_real
_atom_type_scat_dispersion_imag
_atom_type_scat_source
C C 0.0033 0.0016 'International Tables Vol C Tables 4.2.6.8 and 6.1.1.4'
H H 0.0000 0.0000 'International Tables Vol C Tables 4.2.6.8 and 6.1.1.4'
N N 0.0061 0.0033 'International Tables Vol C Tables 4.2.6.8 and 6.1.1.4'
P P 0.1023 0.0942 'International Tables Vol C Tables 4.2.6.8 and 6.1.1.4'
Si Si 0.0817 0.0704 'International Tables Vol C Tables 4.2.6.8 and 6.1.1.4'
Ta Ta -0.7052 6.5227 'International Tables Vol C Tables 4.2.6.8 and 6.1.1.4'

loop_
_geom_angle_atom_site_label_1
_geom_angle_atom_site_label_2
_geom_angle_atom_site_label_3
_geom_angle
N01 Ta01 P01 74.77(6)
N01 Ta01 C39 103.66(10)
N01 Ta01 C43 128.47(10)
N02 Ta01 P01 72.23(6)
N02 Ta01 N01 124.32(9)
N02 Ta01 C39 122.29(10)
N02 Ta01 C43 107.17(10)
C39 Ta01 P01 94.42(7)
C43 Ta01 P01 128.35(8)
C43 Ta01 C39 40.54(10)
C01 P01 Ta01 138.71(9)
C07 P01 Ta01 100.73(9)
C07 P01 C01 105.16(12)
C07 P01 C37 105.87(12)
C37 P01 Ta01 96.29(8)
C37 P01 C01 106.66(12)
C43 Si01 C44 109.98(14)
C43 Si01 C45 109.08(14)
C43 Si01 C46 111.02(14)
C45 Si01 C44 107.15(17)
C45 Si01 C46 111.59(15)
C46 Si01 C44 107.94(18)
C39 Si02 C40 110.42(14)
C39 Si02 C41 111.35(14)
C39 Si02 C42 110.18(14)
C41 Si02 C40 111.25(15)
C42 Si02 C40 107.01(17)
C42 Si02 C41 106.46(16)
C23 N01 Ta01 119.87(17)
C32 N01 Ta01 124.91(18)
C32 N01 C23 115.2(2)
C12 N02 Ta01 134.67(17)
C12 N02 C14 117.6(2)
C14 N02 Ta01 106.86(16)
C02 C01 P01 120.4(2)
C02 C01 C06 118.7(2)
C06 C01 P01 120.5(2)
C01 C02 H02 119.8
C01 C02 C03 120.4(3)
C03 C02 H02 119.8
C02 C03 H03 120.0
C04 C03 C02 120.0(3)
C04 C03 H03 120.0
C03 C04 H04 119.9
C05 C04 C03 120.2(3)
C05 C04 H04 119.9
C04 C05 H05 120.0
C04 C05 C06 119.9(3)
C06 C05 H05 120.0
C01 C06 H06 119.7
C05 C06 C01 120.7(3)
C05 C06 H06 119.7
C08 C07 P01 126.2(2)
C08 C07 C12 120.1(2)
C12 C07 P01 113.6(2)
C07 C08 H08 119.0
C09 C08 C07 122.0(2)
C09 C08 H08 119.0
C08 C09 C10 116.8(2)
C08 C09 C13 122.2(2)
C10 C09 C13 121.0(3)
C09 C10 H10 118.7
C11 C10 C09 122.5(3)
C11 C10 H10 118.7
C10 C11 H11 119.8
C10 C11 C12 120.4(2)
C12 C11 H11 119.8
C07 C12 N02 118.2(2)
C11 C12 N02 123.6(2)
C11 C12 C07 118.1(2)
C09 C13 H13A 109.5
C09 C13 H13B 109.5
C09 C13 H13C 109.5
H13A C13 H13B 109.5
H13A C13 H13C 109.5
H13B C13 H13C 109.5
C15 C14 N02 121.0(2)
C19 C14 N02 118.3(2)
C19 C14 C15 120.7(2)
C14 C15 C20 122.1(2)
C16 C15 C14 118.5(2)
C16 C15 C20 119.3(2)
C15 C16 H16 119.2
C17 C16 C15 121.7(3)
C17 C16 H16 119.2
C16 C17 C21 120.0(2)
C18 C17 C16 118.7(2)
C18 C17 C21 121.2(2)
C17 C18 H18 119.0
C17 C18 C19 122.0(2)
C19 C18 H18 119.0
C14 C19 C22 121.8(2)
C18 C19 C14 118.2(2)
C18 C19 C22 119.9(2)
C15 C20 H20A 109.5
C15 C20 H20B 109.5
C15 C20 H20C 109.5
H20A C20 H20B 109.5
H20A C20 H20C 109.5
H20B C20 H20C 109.5
C17 C21 H21A 109.5
C17 C21 H21B 109.5
C17 C21 H21C 109.5
H21A C21 H21B 109.5
H21A C21 H21C 109.5
H21B C21 H21C 109.5
C19 C22 H22A 109.5
C19 C22 H22B 109.5
C19 C22 H22C 109.5
H22A C22 H22B 109.5
H22A C22 H22C 109.5
H22B C22 H22C 109.5
C24 C23 N01 121.8(3)
C28 C23 N01 118.0(2)
C28 C23 C24 120.1(3)
C23 C24 C29 121.6(3)
C25 C24 C23 118.1(3)
C25 C24 C29 120.3(3)
C24 C25 H25 118.5
C26 C25 C24 123.0(3)
C26 C25 H25 118.5
C25 C26 C27 117.4(3)
C25 C26 C30 121.1(3)
C27 C26 C30 121.5(4)
C26 C27 H27 118.8
C26 C27 C28 122.5(3)
C28 C27 H27 118.8
C23 C28 C31 121.1(3)
C27 C28 C23 118.7(3)
C27 C28 C31 120.2(3)
C24 C29 H29A 109.5
C24 C29 H29B 109.5
C24 C29 H29C 109.5
H29A C29 H29B 109.5
H29A C29 H29C 109.5
H29B C29 H29C 109.5
C26 C30 H30A 109.5
C26 C30 H30B 109.5
C26 C30 H30C 109.5
H30A C30 H30B 109.5
H30A C30 H30C 109.5
H30B C30 H30C 109.5
C28 C31 H31A 109.5
C28 C31 H31B 109.5
C28 C31 H31C 109.5
H31A C31 H31B 109.5
H31A C31 H31C 109.5
H31B C31 H31C 109.5
C33 C32 N01 122.7(2)
C33 C32 C37 117.4(2)
C37 C32 N01 119.9(2)
C32 C33 H33 119.7
C34 C33 C32 120.6(3)
C34 C33 H33 119.7
C33 C34 H34 118.6
C33 C34 C35 122.8(3)
C35 C34 H34 118.6
C34 C35 C38 122.0(3)
C36 C35 C34 116.7(2)
C36 C35 C38 121.3(3)
C35 C36 H36 118.9
C35 C36 C37 122.2(3)
C37 C36 H36 118.9
C32 C37 P01 115.10(19)
C36 C37 P01 124.7(2)
C36 C37 C32 120.2(2)
C35 C38 H38A 109.5
C35 C38 H38B 109.5
C35 C38 H38C 109.5
H38A C38 H38B 109.5
H38A C38 H38C 109.5
H38B C38 H38C 109.5
Ta01 C39 H39 109.5
Si02 C39 Ta01 132.90(15)
Si02 C39 H39 109.5
C43 C39 Ta01 68.49(14)
C43 C39 Si02 120.0(2)
C43 C39 H39 109.5
Si02 C40 H40A 109.5
Si02 C40 H40B 109.5
Si02 C40 H40C 109.5
H40A C40 H40B 109.5
H40A C40 H40C 109.5
H40B C40 H40C 109.5
Si02 C41 H41A 109.5
Si02 C41 H41B 109.5
Si02 C41 H41C 109.5
H41A C41 H41B 109.5
H41A C41 H41C 109.5
H41B C41 H41C 109.5
Si02 C42 H42A 109.5
Si02 C42 H42B 109.5
Si02 C42 H42C 109.5
H42A C42 H42B 109.5
H42A C42 H42C 109.5
H42B C42 H42C 109.5
Ta01 C43 H43 109.1
Si01 C43 Ta01 125.50(14)
Si01 C43 H43 109.1
C39 C43 Ta01 70.97(15)
C39 C43 Si01 127.8(2)
C39 C43 H43 109.1
Si01 C44 H44A 109.5
Si01 C44 H44B 109.5
Si01 C44 H44C 109.5
H44A C44 H44B 109.5
H44A C44 H44C 109.5
H44B C44 H44C 109.5
Si01 C45 H45A 109.5
Si01 C45 H45B 109.5
Si01 C45 H45C 109.5
H45A C45 H45B 109.5
H45A C45 H45C 109.5
H45B C45 H45C 109.5
Si01 C46 H46A 109.5
Si01 C46 H46B 109.5
Si01 C46 H46C 109.5
H46A C46 H46B 109.5
H46A C46 H46C 109.5
H46B C46 H46C 109.5

loop_
_geom_bond_atom_site_label_1
_geom_bond_atom_site_label_2
_geom_bond_distance
Ta01 P01 2.6849(9)
Ta01 N01 2.048(2)
Ta01 N02 2.023(2)
Ta01 C39 2.183(3)
Ta01 C43 2.149(3)
P01 C01 1.821(3)
P01 C07 1.806(3)
P01 C37 1.807(3)
Si01 C43 1.847(3)
Si01 C44 1.878(3)
Si01 C45 1.858(3)
Si01 C46 1.869(3)
Si02 C39 1.847(3)
Si02 C40 1.877(3)
Si02 C41 1.875(3)
Si02 C42 1.872(3)
N01 C23 1.444(4)
N01 C32 1.420(3)
N02 C12 1.410(3)
N02 C14 1.450(3)
C01 C02 1.386(4)
C01 C06 1.401(4)
C02 H02 0.9500
C02 C03 1.391(4)
C03 H03 0.9500
C03 C04 1.385(4)
C04 H04 0.9500
C04 C05 1.378(4)
C05 H05 0.9500
C05 C06 1.384(4)
C06 H06 0.9500
C07 C08 1.400(4)
C07 C12 1.404(4)
C08 H08 0.9500
C08 C09 1.389(4)
C09 C10 1.397(4)
C09 C13 1.502(4)
C10 H10 0.9500
C10 C11 1.381(4)
C11 H11 0.9500
C11 C12 1.399(4)
C13 H13A 0.9800
C13 H13B 0.9800
C13 H13C 0.9800
C14 C15 1.410(4)
C14 C19 1.409(4)
C15 C16 1.390(4)
C15 C20 1.501(4)
C16 H16 0.9500
C16 C17 1.390(4)
C17 C18 1.389(4)
C17 C21 1.511(4)
C18 H18 0.9500
C18 C19 1.389(4)
C19 C22 1.501(4)
C20 H20A 0.9800
C20 H20B 0.9800
C20 H20C 0.9800
C21 H21A 0.9800
C21 H21B 0.9800
C21 H21C 0.9800
C22 H22A 0.9800
C22 H22B 0.9800
C22 H22C 0.9800
C23 C24 1.407(4)
C23 C28 1.402(4)
C24 C25 1.398(5)
C24 C29 1.509(5)
C25 H25 0.9500
C25 C26 1.380(5)
C26 C27 1.385(5)
C26 C30 1.517(5)
C27 H27 0.9500
C27 C28 1.398(4)
C28 C31 1.503(4)
C29 H29A 0.9800
C29 H29B 0.9800
C29 H29C 0.9800
C30 H30A 0.9800
C30 H30B 0.9800
C30 H30C 0.9800
C31 H31A 0.9800
C31 H31B 0.9800
C31 H31C 0.9800
C32 C33 1.405(4)
C32 C37 1.415(4)
C33 H33 0.9500
C33 C34 1.380(4)
C34 H34 0.9500
C34 C35 1.392(4)
C35 C36 1.389(4)
C35 C38 1.502(4)
C36 H36 0.9500
C36 C37 1.398(4)
C38 H38A 0.9800
C38 H38B 0.9800
C38 H38C 0.9800
C39 H39 1.0000
C39 C43 1.501(4)
C40 H40A 0.9800
C40 H40B 0.9800
C40 H40C 0.9800
C41 H41A 0.9800
C41 H41B 0.9800
C41 H41C 0.9800
C42 H42A 0.9800
C42 H42B 0.9800
C42 H42C 0.9800
C43 H43 1.0000
C44 H44A 0.9800
C44 H44B 0.9800
C44 H44C 0.9800
C45 H45A 0.9800
C45 H45B 0.9800
C45 H45C 0.9800
C46 H46A 0.9800
C46 H46B 0.9800
C46 H46C 0.9800

loop_
_geom_torsion_atom_site_label_1
_geom_torsion_atom_site_label_2
_geom_torsion_atom_site_label_3
_geom_torsion_atom_site_label_4
_geom_torsion
Ta01 P01 C01 C02 79.5(2)
Ta01 P01 C01 C06 -94.0(2)
Ta01 P01 C07 C08 -172.9(2)
Ta01 P01 C07 C12 5.87(19)
Ta01 P01 C37 C32 -17.7(2)
Ta01 P01 C37 C36 160.3(2)
Ta01 N01 C23 C24 84.3(3)
Ta01 N01 C23 C28 -96.4(3)
Ta01 N01 C32 C33 -152.4(2)
Ta01 N01 C32 C37 27.1(3)
Ta01 N02 C12 C07 -4.4(4)
Ta01 N02 C12 C11 174.43(19)
Ta01 N02 C14 C15 101.4(2)
Ta01 N02 C14 C19 -78.2(2)
Ta01 C39 C43 Si01 120.7(2)
P01 C01 C02 C03 -173.3(2)
P01 C01 C06 C05 172.9(2)
P01 C07 C08 C09 179.8(2)
P01 C07 C12 N02 -2.9(3)
P01 C07 C12 C11 178.20(19)
Si02 C39 C43 Ta01 128.1(2)
Si02 C39 C43 Si01 -111.2(2)
N01 C23 C24 C25 -176.7(2)
N01 C23 C24 C29 5.1(4)
N01 C23 C28 C27 176.8(2)
N01 C23 C28 C31 -5.3(4)
N01 C32 C33 C34 177.1(2)
N01 C32 C37 P01 0.9(3)
N01 C32 C37 C36 -177.3(2)
N02 C14 C15 C16 -176.6(2)
N02 C14 C15 C20 5.5(4)
N02 C14 C19 C18 175.7(2)
N02 C14 C19 C22 -6.9(4)
C01 P01 C07 C08 39.5(3)
C01 P01 C07 C12 -141.66(19)
C01 P01 C37 C32 127.6(2)
C01 P01 C37 C36 -54.4(2)
C01 C02 C03 C04 -0.2(4)
C02 C01 C06 C05 -0.8(4)
C02 C03 C04 C05 0.3(4)
C03 C04 C05 C06 -0.7(4)
C04 C05 C06 C01 0.9(4)
C06 C01 C02 C03 0.4(4)
C07 P01 C01 C02 -153.5(2)
C07 P01 C01 C06 32.9(2)
C07 P01 C37 C32 -120.7(2)
C07 P01 C37 C36 57.3(2)
C07 C08 C09 C10 1.6(4)
C07 C08 C09 C13 -177.6(2)
C08 C07 C12 N02 176.0(2)
C08 C07 C12 C11 -2.9(4)
C08 C09 C10 C11 -2.5(4)
C09 C10 C11 C12 0.6(4)
C10 C11 C12 N02 -176.8(2)
C10 C11 C12 C07 2.1(4)
C12 N02 C14 C15 -87.7(3)
C12 N02 C14 C19 92.8(3)
C12 C07 C08 C09 1.1(4)
C13 C09 C10 C11 176.7(2)
C14 N02 C12 C07 -172.2(2)
C14 N02 C12 C11 6.6(4)
C14 C15 C16 C17 -0.4(4)
C15 C14 C19 C18 -3.8(4)
C15 C14 C19 C22 173.5(3)
C15 C16 C17 C18 -1.3(4)
C15 C16 C17 C21 179.7(3)
C16 C17 C18 C19 0.3(4)
C17 C18 C19 C14 2.2(4)
C17 C18 C19 C22 -175.2(3)
C19 C14 C15 C16 3.0(4)
C19 C14 C15 C20 -174.9(3)
C20 C15 C16 C17 177.6(3)
C21 C17 C18 C19 179.3(3)
C23 N01 C32 C33 29.1(4)
C23 N01 C32 C37 -151.4(2)
C23 C24 C25 C26 -1.2(5)
C24 C23 C28 C27 -3.9(4)
C24 C23 C28 C31 174.0(3)
C24 C25 C26 C27 -1.5(5)
C24 C25 C26 C30 179.7(3)
C25 C26 C27 C28 1.5(5)
C26 C27 C28 C23 1.2(4)
C26 C27 C28 C31 -176.8(3)
C28 C23 C24 C25 4.0(4)
C28 C23 C24 C29 -174.1(3)
C29 C24 C25 C26 176.9(3)
C30 C26 C27 C28 -179.7(3)
C32 N01 C23 C24 -97.1(3)
C32 N01 C23 C28 82.2(3)
C32 C33 C34 C35 0.9(4)
C33 C32 C37 P01 -179.6(2)
C33 C32 C37 C36 2.3(4)
C33 C34 C35 C36 0.8(4)
C33 C34 C35 C38 -178.7(3)
C34 C35 C36 C37 -0.9(4)
C35 C36 C37 P01 -178.6(2)
C35 C36 C37 C32 -0.6(4)
C37 P01 C01 C02 -41.4(2)
C37 P01 C01 C06 145.0(2)
C37 P01 C07 C08 -73.2(2)
C37 P01 C07 C12 105.6(2)
C37 C32 C33 C34 -2.4(4)
C38 C35 C36 C37 178.6(2)
C40 Si02 C39 Ta01 25.6(2)
C40 Si02 C39 C43 -62.0(3)
C41 Si02 C39 Ta01 -98.5(2)
C41 Si02 C39 C43 173.9(2)
C42 Si02 C39 Ta01 143.6(2)
C42 Si02 C39 C43 56.0(3)
C44 Si01 C43 Ta01 172.9(2)
C44 Si01 C43 C39 80.2(3)
C45 Si01 C43 Ta01 -69.9(2)
C45 Si01 C43 C39 -162.5(2)
C46 Si01 C43 Ta01 53.5(2)
C46 Si01 C43 C39 -39.2(3)

loop_
_platon_squeeze_void_nr
_platon_squeeze_void_average_x
_platon_squeeze_void_average_y
_platon_squeeze_void_average_z
_platon_squeeze_void_volume
_platon_squeeze_void_count_electrons
_platon_squeeze_void_content
1 0.500 0.500 0.500 540 100 ' '
